data_7038590
loop_
_publ_author_name
'Ou, Ya-Ping'
'Zhang, Jing'
'Zhang, Fuxing'
'Kuang, Daizhi'
'Hartl, Franti\<sek'
'Rao, Li'
'Liu, Sheng Hua'

_publ_section_title
;
 Notable differences between oxidized diruthenium complexes bridged by
 four isomeric diethynyl benzodithiophene ligands.
;
_journal_issue 15
_journal_name_full 'Dalton transactions (Cambridge, England : 2003)'
_journal_page_first 6503
_journal_page_last 6516
_journal_paper_doi 10.1039/c6dt00109b
_journal_volume 45
_journal_year 2016
_chemical_formula_moiety 'C86 H82 P4 Ru2 S2, 0.25(O2)'
_chemical_formula_sum 'C86 H82 O0.5 P4 Ru2 S2'
_chemical_formula_weight 1513.66
_chemical_name_systematic 'benzo[1,2-b:5,4-b']dithiophene bridged dinucelar ruthenium complexes'
_chemical_properties_physical Air-sensitive
_space_group_crystal_system monoclinic
_space_group_IT_number 14
_space_group_name_Hall '-P 2yn'
_space_group_name_H-M_alt 'P 1 21/n 1'
_symmetry_space_group_name_Hall '-P 2yn'
_symmetry_space_group_name_H-M 'P 1 21/n 1'
_atom_sites_solution_hydrogens geom
_atom_sites_solution_primary heavy
_atom_sites_solution_secondary difmap
_audit_creation_date 2016-01-01
_audit_creation_method
;
  Olex2 1.2-ac2
  (compiled 2012.03.06 svn.r2239, GUI svn.r4109)
;
_audit_update_record
;
2016-02-12 deposited with the CCDC.
2016-02-25 downloaded from the CCDC.
;
_cell_angle_alpha 90.00
_cell_angle_beta 111.59(3)
_cell_angle_gamma 90.00
_cell_formula_units_Z 2
_cell_length_a 16.936(3)
_cell_length_b 11.920(2)
_cell_length_c 20.375(4)
_cell_measurement_reflns_used 7890
_cell_measurement_temperature 293(2)
_cell_measurement_theta_max 22.66
_cell_measurement_theta_min 1.34
_cell_volume 3824.7(14)
_computing_molecular_graphics
;
O. V. Dolomanov, L. J. Bourhis, R. J. Gildea, J. A. K. Howard and H. Puschmann,
OLEX2: a complete structure solution, refinement and analysis program.
J. Appl. Cryst. (2009). 42, 339-341.
;
_computing_publication_material
;
O. V. Dolomanov, L. J. Bourhis, R. J. Gildea, J. A. K. Howard and H. Puschmann,
OLEX2: a complete structure solution, refinement and analysis program.
J. Appl. Cryst. (2009). 42, 339-341.
;
_computing_structure_refinement
;
XL, G.M. Sheldrick, Acta Cryst.
(2008). A64, 112-122
;
_computing_structure_solution
;
XS, G.M. Sheldrick, Acta Cryst.
(2008). A64, 112-122
;
_diffrn_ambient_temperature 293(2)
_diffrn_measured_fraction_theta_full 0.985
_diffrn_measured_fraction_theta_max 0.985
_diffrn_measurement_device_type 'Bruker P4'
_diffrn_measurement_method '\w scans'
_diffrn_radiation_monochromator graphite
_diffrn_radiation_type MoK\a
_diffrn_radiation_wavelength 0.71073
_diffrn_reflns_av_R_equivalents 0.0466
_diffrn_reflns_av_unetI/netI 0.0495
_diffrn_reflns_limit_h_max 12
_diffrn_reflns_limit_h_min -18
_diffrn_reflns_limit_k_max 12
_diffrn_reflns_limit_k_min -12
_diffrn_reflns_limit_l_max 22
_diffrn_reflns_limit_l_min -21
_diffrn_reflns_number 16203
_diffrn_reflns_theta_full 22.66
_diffrn_reflns_theta_max 22.66
_diffrn_reflns_theta_min 1.34
_diffrn_source 'fine-focus sealed tube'
_diffrn_source_current 30.0
_diffrn_source_power 1.5
_diffrn_source_voltage 50.0
_exptl_absorpt_coefficient_mu 0.577
_exptl_absorpt_correction_T_max 0.8787
_exptl_absorpt_correction_T_min 0.7977
_exptl_absorpt_correction_type none
_exptl_crystal_colour brown
_exptl_crystal_density_diffrn 1.314
_exptl_crystal_density_method 'not measured'
_exptl_crystal_description block
_exptl_crystal_F_000 1564
_exptl_crystal_recrystallization_method 'Re-crystallisation from solvent: hexane/CH2Cl2'
_exptl_crystal_size_max 0.41
_exptl_crystal_size_mid 0.32
_exptl_crystal_size_min 0.13
_refine_diff_density_max 0.506
_refine_diff_density_min -1.453
_refine_diff_density_rms 0.088
_refine_ls_extinction_method none
_refine_ls_goodness_of_fit_ref 1.113
_refine_ls_hydrogen_treatment mixed
_refine_ls_matrix_type full
_refine_ls_number_parameters 452
_refine_ls_number_reflns 5030
_refine_ls_number_restraints 0
_refine_ls_restrained_S_all 1.113
_refine_ls_R_factor_all 0.0737
_refine_ls_R_factor_gt 0.0534
_refine_ls_shift/su_max 0.000
_refine_ls_shift/su_mean 0.000
_refine_ls_structure_factor_coef Fsqd
_refine_ls_weighting_details 'calc w=1/[\s^2^(Fo^2^)+(0.0734P)^2^+8.9561P] where P=(Fo^2^+2Fc^2^)/3'
_refine_ls_weighting_scheme calc
_refine_ls_wR_factor_gt 0.1448
_refine_ls_wR_factor_ref 0.1627
_reflns_number_gt 3852
_reflns_number_total 5030
_reflns_threshold_expression >2sigma(I)
_cod_data_source_file c6dt00109b2.cif
_cod_data_source_block aaa
_cod_depositor_comments 'Adding full bibliography for 7038590--7038592.cif.'
_cod_original_cell_volume 3824.7(13)
_cod_original_formula_sum 'C86 H82 O0.50 P4 Ru2 S2'
_cod_database_code 7038590

loop_
_space_group_symop_id
_space_group_symop_operation_xyz
1 'x, y, z'
2 '-x+1/2, y+1/2, -z+1/2'
3 '-x, -y, -z'
4 'x-1/2, -y-1/2, z-1/2'

loop_
_atom_site_label
_atom_site_type_symbol
_atom_site_fract_x
_atom_site_fract_y
_atom_site_fract_z
_atom_site_U_iso_or_equiv
_atom_site_adp_type
_atom_site_occupancy
_atom_site_symmetry_multiplicity
_atom_site_calc_flag
_atom_site_refinement_flags
_atom_site_disorder_assembly
_atom_site_disorder_group
Ru1 Ru 0.75542(3) 0.44273(5) 0.55228(3) 0.0445(2) Uani 1 1 d . . .
C43' C 0.9423(13) 0.8346(18) 0.5601(17) 0.059(6) Uani 0.496(13) 1 d P A 2
H43' H 0.9566 0.8240 0.6083 0.071 Uiso 0.496(13) 1 calc PR A 2
S1' S 0.8714(4) 0.7955(5) 0.4293(4) 0.060(2) Uani 0.496(13) 1 d P A 2
P1 P 0.88847(12) 0.39830(17) 0.62679(10) 0.0547(5) Uani 1 1 d . . .
P2 P 0.80023(11) 0.36082(15) 0.47159(9) 0.0465(5) Uani 1 1 d . . .
C1 C 0.6372(4) 0.3515(7) 0.5527(4) 0.063(2) Uani 1 1 d . . .
C2 C 0.6120(4) 0.4359(8) 0.4990(4) 0.061(2) Uani 1 1 d . . .
C3 C 0.6349(5) 0.5422(8) 0.5303(5) 0.067(2) Uani 1 1 d . . .
C4 C 0.6770(5) 0.5249(7) 0.6062(4) 0.061(2) Uani 1 1 d . . .
C5 C 0.6753(4) 0.4067(7) 0.6185(4) 0.061(2) Uani 1 1 d . . .
C6 C 0.6152(6) 0.2302(8) 0.5412(6) 0.091(3) Uani 1 1 d . . .
H6A H 0.6282 0.2034 0.5018 0.137 Uiso 1 1 calc R . .
H6B H 0.5557 0.2204 0.5315 0.137 Uiso 1 1 calc R . .
H6C H 0.6476 0.1886 0.5827 0.137 Uiso 1 1 calc R . .
C7 C 0.5580(5) 0.4186(10) 0.4225(5) 0.096(3) Uani 1 1 d . . .
H7A H 0.5717 0.4744 0.3944 0.144 Uiso 1 1 calc R . .
H7B H 0.4991 0.4250 0.4163 0.144 Uiso 1 1 calc R . .
H7C H 0.5685 0.3453 0.4080 0.144 Uiso 1 1 calc R . .
C8 C 0.6164(6) 0.6532(9) 0.4956(6) 0.103(4) Uani 1 1 d . . .
H8A H 0.6684 0.6943 0.5062 0.154 Uiso 1 1 calc R . .
H8B H 0.5789 0.6941 0.5126 0.154 Uiso 1 1 calc R . .
H8C H 0.5898 0.6433 0.4454 0.154 Uiso 1 1 calc R . .
C9 C 0.7064(6) 0.6161(8) 0.6594(5) 0.093(3) Uani 1 1 d . . .
H9A H 0.7446 0.5858 0.7032 0.140 Uiso 1 1 calc R . .
H9B H 0.6584 0.6492 0.6663 0.140 Uiso 1 1 calc R . .
H9C H 0.7353 0.6724 0.6429 0.140 Uiso 1 1 calc R . .
C10 C 0.6986(5) 0.3543(8) 0.6900(4) 0.079(3) Uani 1 1 d . . .
H10A H 0.7122 0.2766 0.6875 0.119 Uiso 1 1 calc R . .
H10B H 0.6516 0.3602 0.7054 0.119 Uiso 1 1 calc R . .
H10C H 0.7470 0.3923 0.7229 0.119 Uiso 1 1 calc R . .
C11 C 0.7791(5) 0.4289(6) 0.3857(4) 0.0588(19) Uani 1 1 d . . .
C12 C 0.7328(5) 0.5284(7) 0.3688(4) 0.067(2) Uani 1 1 d . . .
H12 H 0.7126 0.5605 0.4012 0.080 Uiso 1 1 calc R . .
C13 C 0.7164(6) 0.5802(8) 0.3041(5) 0.088(3) Uani 1 1 d . . .
H13 H 0.6862 0.6472 0.2941 0.105 Uiso 1 1 calc R . .
C14 C 0.7434(7) 0.5350(12) 0.2556(5) 0.106(4) Uani 1 1 d . . .
H14 H 0.7324 0.5708 0.2126 0.127 Uiso 1 1 calc R . .
C15 C 0.7876(8) 0.4352(12) 0.2700(5) 0.112(4) Uani 1 1 d . . .
H15 H 0.8051 0.4028 0.2360 0.134 Uiso 1 1 calc R . .
C16 C 0.8067(6) 0.3820(8) 0.3359(5) 0.086(3) Uani 1 1 d . . .
H16 H 0.8377 0.3156 0.3458 0.103 Uiso 1 1 calc R . .
C17 C 0.7606(4) 0.2181(6) 0.4435(4) 0.0505(17) Uani 1 1 d . . .
C18 C 0.6879(5) 0.2000(7) 0.3852(4) 0.072(2) Uani 1 1 d . . .
H18 H 0.6629 0.2598 0.3555 0.087 Uiso 1 1 calc R . .
C19 C 0.6515(6) 0.0945(9) 0.3700(5) 0.083(3) Uani 1 1 d . . .
H19 H 0.6025 0.0841 0.3303 0.099 Uiso 1 1 calc R . .
C20 C 0.6870(6) 0.0054(8) 0.4130(5) 0.081(3) Uani 1 1 d . . .
H20 H 0.6621 -0.0653 0.4036 0.097 Uiso 1 1 calc R . .
C21 C 0.7599(6) 0.0230(8) 0.4700(6) 0.083(3) Uani 1 1 d . . .
H21 H 0.7851 -0.0375 0.4990 0.099 Uiso 1 1 calc R . .
C22 C 0.7971(5) 0.1260(6) 0.4860(4) 0.060(2) Uani 1 1 d . . .
H22 H 0.8468 0.1348 0.5253 0.072 Uiso 1 1 calc R . .
C23 C 0.9186(4) 0.3461(7) 0.5074(4) 0.0582(19) Uani 1 1 d . . .
H23A H 0.9331 0.2671 0.5137 0.070 Uiso 1 1 calc R . .
H23B H 0.9407 0.3762 0.4734 0.070 Uiso 1 1 calc R . .
C24 C 0.9607(4) 0.4069(7) 0.5782(4) 0.063(2) Uani 1 1 d . . .
H24A H 0.9712 0.4847 0.5701 0.076 Uiso 1 1 calc R . .
H24B H 1.0146 0.3718 0.6051 0.076 Uiso 1 1 calc R . .
C25 C 0.9157(5) 0.2594(7) 0.6678(4) 0.065(2) Uani 1 1 d . . .
C26 C 0.8520(6) 0.1806(8) 0.6563(4) 0.078(2) Uani 1 1 d . . .
H26 H 0.7962 0.2001 0.6296 0.093 Uiso 1 1 calc R . .
C27 C 0.8701(8) 0.0710(9) 0.6843(6) 0.101(3) Uani 1 1 d . . .
H27 H 0.8276 0.0175 0.6761 0.121 Uiso 1 1 calc R . .
C28 C 0.9550(10) 0.0465(10) 0.7251(6) 0.104(4) Uani 1 1 d . . .
H28 H 0.9689 -0.0246 0.7448 0.125 Uiso 1 1 calc R . .
C29 C 1.0164(9) 0.1225(11) 0.7362(5) 0.113(4) Uani 1 1 d . . .
H29 H 1.0722 0.1034 0.7630 0.135 Uiso 1 1 calc R . .
C30 C 0.9980(6) 0.2292(8) 0.7085(4) 0.088(3) Uani 1 1 d . . .
H30 H 1.0415 0.2815 0.7174 0.105 Uiso 1 1 calc R . .
C31 C 0.9346(5) 0.4899(8) 0.7049(4) 0.070(2) Uani 1 1 d . . .
C32 C 0.9218(7) 0.4615(10) 0.7648(5) 0.101(3) Uani 1 1 d . . .
H32 H 0.8955 0.3941 0.7676 0.121 Uiso 1 1 calc R . .
C33 C 0.9503(8) 0.5394(13) 0.8255(7) 0.124(4) Uani 1 1 d . . .
H33 H 0.9445 0.5213 0.8679 0.149 Uiso 1 1 calc R . .
C34 C 0.9838(8) 0.6343(13) 0.8175(8) 0.116(4) Uani 1 1 d . . .
H34 H 0.9982 0.6858 0.8544 0.139 Uiso 1 1 calc R . .
C35 C 0.9989(8) 0.6625(10) 0.7598(7) 0.113(4) Uani 1 1 d . . .
H35 H 1.0265 0.7293 0.7582 0.136 Uiso 1 1 calc R . .
C36 C 0.9722(7) 0.5883(9) 0.7008(6) 0.101(3) Uani 1 1 d . . .
H36 H 0.9805 0.6076 0.6596 0.121 Uiso 1 1 calc R . .
C37 C 0.8137(5) 0.5799(6) 0.5379(4) 0.0566(19) Uani 1 1 d . . .
C38 C 0.8487(5) 0.6641(6) 0.5284(4) 0.061(2) Uani 1 1 d . A .
C39 C 0.8906(5) 0.7614(6) 0.5204(5) 0.060(2) Uani 1 1 d . . .
C40 C 0.9467(6) 0.9117(7) 0.4697(7) 0.080(3) Uani 1 1 d . . .
C41 C 0.9793(6) 0.9254(7) 0.5421(7) 0.084(3) Uani 1 1 d . A .
C42 C 1.0351(6) 1.0130(8) 0.5736(6) 0.083(3) Uani 1 1 d . . .
H42 H 1.0592 1.0200 0.6224 0.099 Uiso 1 1 calc R A .
C43 C 0.9000(16) 0.8148(19) 0.4674(18) 0.062(6) Uani 0.504(13) 1 d P A 1
H43 H 0.8720 0.7841 0.4229 0.075 Uiso 0.504(13) 1 calc PR A 1
S1 S 0.9559(5) 0.8259(5) 0.6015(4) 0.077(2) Uani 0.504(13) 1 d P A 1
O1 O 0.5387(11) -0.0197(15) 0.4998(9) 0.050(4) Uiso 0.25 1 d P . .

loop_
_atom_site_aniso_label
_atom_site_aniso_U_11
_atom_site_aniso_U_22
_atom_site_aniso_U_33
_atom_site_aniso_U_23
_atom_site_aniso_U_13
_atom_site_aniso_U_12
Ru1 0.0369(3) 0.0510(4) 0.0479(4) 0.0011(3) 0.0183(2) 0.0037(3)
C43' 0.055(11) 0.068(15) 0.060(14) 0.005(12) 0.027(12) 0.008(10)
S1' 0.058(4) 0.047(3) 0.075(5) -0.010(3) 0.025(3) -0.005(2)
P1 0.0439(11) 0.0634(12) 0.0532(11) -0.0051(9) 0.0136(9) 0.0089(9)
P2 0.0408(10) 0.0527(11) 0.0491(10) -0.0006(8) 0.0202(8) 0.0010(8)
C1 0.030(4) 0.088(6) 0.083(6) -0.001(5) 0.036(4) 0.000(4)
C2 0.024(4) 0.097(7) 0.065(5) 0.005(5) 0.022(3) 0.006(4)
C3 0.036(4) 0.086(6) 0.090(6) 0.021(5) 0.038(4) 0.027(4)
C4 0.051(5) 0.073(6) 0.070(5) -0.006(4) 0.034(4) 0.010(4)
C5 0.041(4) 0.089(6) 0.062(5) 0.003(4) 0.031(4) 0.005(4)
C6 0.069(6) 0.094(7) 0.123(8) -0.006(6) 0.050(6) -0.028(5)
C7 0.049(5) 0.166(10) 0.072(6) 0.002(6) 0.020(5) -0.001(6)
C8 0.066(6) 0.120(8) 0.138(9) 0.043(7) 0.058(6) 0.052(6)
C9 0.094(7) 0.093(7) 0.108(8) -0.017(6) 0.054(6) 0.014(6)
C10 0.072(6) 0.111(7) 0.066(5) 0.012(5) 0.038(5) 0.006(5)
C11 0.054(4) 0.067(5) 0.064(5) 0.002(4) 0.032(4) -0.006(4)
C12 0.076(6) 0.066(5) 0.063(5) 0.003(4) 0.031(4) -0.003(4)
C13 0.093(7) 0.086(7) 0.077(6) 0.028(5) 0.022(6) 0.006(5)
C14 0.097(8) 0.154(11) 0.069(6) 0.039(7) 0.034(6) 0.005(8)
C15 0.124(9) 0.164(12) 0.075(7) 0.016(7) 0.068(7) 0.005(9)
C16 0.112(8) 0.093(7) 0.070(6) 0.010(5) 0.054(6) 0.013(6)
C17 0.043(4) 0.063(5) 0.049(4) -0.001(4) 0.020(3) 0.005(3)
C18 0.074(6) 0.067(6) 0.068(5) -0.004(4) 0.016(5) -0.006(5)
C19 0.064(6) 0.092(7) 0.081(6) -0.017(6) 0.014(5) -0.018(5)
C20 0.080(7) 0.059(6) 0.097(7) -0.013(5) 0.026(6) -0.006(5)
C21 0.075(6) 0.062(6) 0.120(8) 0.009(5) 0.046(6) 0.020(5)
C22 0.065(5) 0.048(5) 0.064(5) -0.008(4) 0.019(4) 0.002(4)
C23 0.034(4) 0.080(5) 0.067(5) -0.005(4) 0.026(4) 0.004(4)
C24 0.024(3) 0.069(5) 0.096(6) -0.014(4) 0.021(4) -0.001(3)
C25 0.068(5) 0.075(6) 0.051(5) 0.004(4) 0.020(4) 0.021(5)
C26 0.096(7) 0.081(7) 0.063(5) 0.014(5) 0.038(5) 0.020(6)
C27 0.136(10) 0.096(8) 0.084(7) 0.022(6) 0.055(7) 0.014(7)
C28 0.149(12) 0.089(8) 0.076(7) 0.024(6) 0.044(8) 0.037(8)
C29 0.138(11) 0.116(10) 0.063(6) 0.009(7) 0.012(7) 0.061(9)
C30 0.094(7) 0.089(7) 0.063(6) 0.006(5) 0.008(5) 0.042(6)
C31 0.041(4) 0.086(7) 0.069(6) -0.012(5) 0.004(4) 0.017(4)
C32 0.091(7) 0.129(9) 0.085(7) -0.030(7) 0.035(6) 0.015(6)
C33 0.109(10) 0.156(13) 0.113(10) -0.035(10) 0.048(8) 0.023(9)
C34 0.099(9) 0.116(11) 0.119(11) -0.031(9) 0.023(8) 0.024(8)
C35 0.108(9) 0.093(8) 0.115(10) -0.021(8) 0.014(8) 0.006(7)
C36 0.105(8) 0.085(7) 0.089(7) -0.025(6) 0.009(6) 0.013(6)
C37 0.055(4) 0.054(5) 0.063(5) -0.004(4) 0.024(4) 0.008(4)
C38 0.048(4) 0.051(5) 0.087(6) -0.002(4) 0.027(4) -0.003(4)
C39 0.058(5) 0.040(4) 0.087(6) 0.001(5) 0.034(5) 0.006(4)
C40 0.076(6) 0.047(6) 0.133(10) 0.004(5) 0.055(7) 0.007(5)
C41 0.079(6) 0.058(6) 0.131(10) 0.005(6) 0.058(7) 0.004(5)
C42 0.074(6) 0.065(6) 0.127(8) -0.003(6) 0.059(6) -0.002(5)
C43 0.051(12) 0.062(15) 0.074(16) -0.015(13) 0.023(12) 0.006(10)
S1 0.100(4) 0.057(3) 0.079(5) -0.003(3) 0.041(4) -0.017(3)

loop_
_atom_type_symbol
_atom_type_description
_atom_type_scat_dispersion_real
_atom_type_scat_dispersion_imag
_atom_type_scat_source
C C 0.0033 0.0016 'International Tables Vol C Tables 4.2.6.8 and 6.1.1.4'
H H 0.0000 0.0000 'International Tables Vol C Tables 4.2.6.8 and 6.1.1.4'
O O 0.0106 0.0060 'International Tables Vol C Tables 4.2.6.8 and 6.1.1.4'
P P 0.1023 0.0942 'International Tables Vol C Tables 4.2.6.8 and 6.1.1.4'
Ru Ru -1.2594 0.8363 'International Tables Vol C Tables 4.2.6.8 and 6.1.1.4'
S S 0.1246 0.1234 'International Tables Vol C Tables 4.2.6.8 and 6.1.1.4'

loop_
_geom_angle_atom_site_label_1
_geom_angle_atom_site_label_2
_geom_angle_atom_site_label_3
_geom_angle
_geom_angle_site_symmetry_1
P1 Ru1 P2 82.52(7) .
P1 Ru1 C1 122.9(2) .
P1 Ru1 C5 102.8(2) .
P2 Ru1 C1 109.0(2) .
P2 Ru1 C5 141.1(2) .
C2 Ru1 P1 159.6(2) .
C2 Ru1 P2 102.8(2) .
C2 Ru1 C1 36.7(3) .
C2 Ru1 C5 60.7(3) .
C3 Ru1 P1 149.1(3) .
C3 Ru1 P2 126.9(2) .
C3 Ru1 C1 61.3(3) .
C3 Ru1 C2 36.2(3) .
C3 Ru1 C5 61.6(3) .
C4 Ru1 P1 113.4(2) .
C4 Ru1 P2 164.0(2) .
C4 Ru1 C1 61.7(3) .
C4 Ru1 C2 61.7(3) .
C4 Ru1 C3 37.9(3) .
C4 Ru1 C5 37.0(3) .
C5 Ru1 C1 36.2(3) .
C37 Ru1 P1 82.3(2) .
C37 Ru1 P2 86.0(2) .
C37 Ru1 C1 151.3(3) .
C37 Ru1 C2 117.5(3) .
C37 Ru1 C3 90.0(3) .
C37 Ru1 C4 97.4(3) .
C37 Ru1 C5 132.8(3) .
C39 C43' H43' 115.1 .
C39 C43' C41 130(2) .
C41 C43' H43' 115.1 .
C39 S1' C40 82.9(5) .
C24 P1 Ru1 108.7(3) .
C24 P1 C31 106.1(4) .
C25 P1 Ru1 122.5(3) .
C25 P1 C24 101.0(4) .
C25 P1 C31 100.6(4) .
C31 P1 Ru1 116.0(2) .
C11 P2 Ru1 119.9(3) .
C11 P2 C17 101.0(3) .
C11 P2 C23 102.6(3) .
C17 P2 Ru1 116.2(2) .
C17 P2 C23 104.5(3) .
C23 P2 Ru1 110.7(2) .
C2 C1 Ru1 71.2(4) .
C2 C1 C6 125.0(8) .
C5 C1 Ru1 71.8(4) .
C5 C1 C2 107.6(7) .
C5 C1 C6 126.8(8) .
C6 C1 Ru1 129.1(5) .
C1 C2 Ru1 72.2(4) .
C1 C2 C7 126.4(9) .
C3 C2 Ru1 71.5(4) .
C3 C2 C1 109.3(7) .
C3 C2 C7 123.7(8) .
C7 C2 Ru1 129.7(5) .
C2 C3 Ru1 72.2(4) .
C2 C3 C4 107.4(7) .
C2 C3 C8 127.9(9) .
C4 C3 Ru1 70.2(4) .
C4 C3 C8 124.7(9) .
C8 C3 Ru1 125.6(5) .
C3 C4 Ru1 71.9(4) .
C3 C4 C9 124.8(8) .
C5 C4 Ru1 73.1(4) .
C5 C4 C3 107.0(7) .
C5 C4 C9 127.9(8) .
C9 C4 Ru1 125.3(6) .
C1 C5 Ru1 71.9(4) .
C1 C5 C4 108.7(7) .
C1 C5 C10 126.2(8) .
C4 C5 Ru1 69.9(4) .
C4 C5 C10 124.5(8) .
C10 C5 Ru1 130.8(5) .
C1 C6 H6A 109.5 .
C1 C6 H6B 109.5 .
C1 C6 H6C 109.5 .
H6A C6 H6B 109.5 .
H6A C6 H6C 109.5 .
H6B C6 H6C 109.5 .
C2 C7 H7A 109.5 .
C2 C7 H7B 109.5 .
C2 C7 H7C 109.5 .
H7A C7 H7B 109.5 .
H7A C7 H7C 109.5 .
H7B C7 H7C 109.5 .
C3 C8 H8A 109.5 .
C3 C8 H8B 109.5 .
C3 C8 H8C 109.5 .
H8A C8 H8B 109.5 .
H8A C8 H8C 109.5 .
H8B C8 H8C 109.5 .
C4 C9 H9A 109.5 .
C4 C9 H9B 109.5 .
C4 C9 H9C 109.5 .
H9A C9 H9B 109.5 .
H9A C9 H9C 109.5 .
H9B C9 H9C 109.5 .
C5 C10 H10A 109.5 .
C5 C10 H10B 109.5 .
C5 C10 H10C 109.5 .
H10A C10 H10B 109.5 .
H10A C10 H10C 109.5 .
H10B C10 H10C 109.5 .
C12 C11 P2 120.4(6) .
C16 C11 P2 121.3(6) .
C16 C11 C12 118.4(8) .
C11 C12 H12 119.6 .
C13 C12 C11 120.7(8) .
C13 C12 H12 119.6 .
C12 C13 H13 119.5 .
C14 C13 C12 121.1(10) .
C14 C13 H13 119.5 .
C13 C14 H14 120.2 .
C13 C14 C15 119.7(9) .
C15 C14 H14 120.2 .
C14 C15 H15 119.8 .
C14 C15 C16 120.4(10) .
C16 C15 H15 119.8 .
C11 C16 C15 119.7(9) .
C11 C16 H16 120.1 .
C15 C16 H16 120.1 .
C18 C17 P2 121.3(6) .
C18 C17 C22 117.7(7) .
C22 C17 P2 120.5(5) .
C17 C18 H18 119.4 .
C17 C18 C19 121.2(8) .
C19 C18 H18 119.4 .
C18 C19 H19 119.7 .
C20 C19 C18 120.5(8) .
C20 C19 H19 119.7 .
C19 C20 H20 120.9 .
C21 C20 C19 118.2(9) .
C21 C20 H20 120.9 .
C20 C21 H21 118.8 .
C22 C21 C20 122.4(9) .
C22 C21 H21 118.8 .
C17 C22 H22 120.0 .
C21 C22 C17 120.0(8) .
C21 C22 H22 120.0 .
P2 C23 H23A 109.1 .
P2 C23 H23B 109.1 .
H23A C23 H23B 107.8 .
C24 C23 P2 112.5(4) .
C24 C23 H23A 109.1 .
C24 C23 H23B 109.1 .
P1 C24 H24A 110.1 .
P1 C24 H24B 110.1 .
C23 C24 P1 107.9(4) .
C23 C24 H24A 110.1 .
C23 C24 H24B 110.1 .
H24A C24 H24B 108.4 .
C26 C25 P1 119.0(6) .
C30 C25 P1 122.5(8) .
C30 C25 C26 118.4(9) .
C25 C26 H26 119.4 .
C25 C26 C27 121.2(10) .
C27 C26 H26 119.4 .
C26 C27 H27 121.5 .
C28 C27 C26 117.1(11) .
C28 C27 H27 121.5 .
C27 C28 H28 119.2 .
C29 C28 C27 121.6(11) .
C29 C28 H28 119.2 .
C28 C29 H29 119.6 .
C28 C29 C30 120.8(12) .
C30 C29 H29 119.6 .
C25 C30 H30 119.6 .
C29 C30 C25 120.8(11) .
C29 C30 H30 119.6 .
C32 C31 P1 118.0(8) .
C36 C31 P1 121.2(8) .
C36 C31 C32 120.5(9) .
C31 C32 H32 120.6 .
C31 C32 C33 118.9(12) .
C33 C32 H32 120.6 .
C32 C33 H33 121.1 .
C34 C33 C32 117.7(13) .
C34 C33 H33 121.1 .
C33 C34 H34 117.9 .
C33 C34 C35 124.1(14) .
C35 C34 H34 117.9 .
C34 C35 H35 120.6 .
C34 C35 C36 118.9(13) .
C36 C35 H35 120.6 .
C31 C36 C35 119.8(12) .
C31 C36 H36 120.1 .
C35 C36 H36 120.1 .
C38 C37 Ru1 179.4(8) .
C37 C38 C39 177.7(9) .
C43' C39 S1' 108.4(13) .
C43' C39 C38 138.1(14) .
C43' C39 C43 85.9(15) .
C43' C39 S1 23.5(12) .
C38 C39 S1' 113.4(7) .
C38 C39 S1 114.6(7) .
C43 C39 S1' 22.6(13) .
C43 C39 C38 135.8(14) .
C43 C39 S1 109.4(14) .
S1 C39 S1' 131.9(5) .
C41 C40 S1' 120.1(8) .
C41 C40 C43 97.7(16) .
C42 C40 S1' 118.9(10) 3_776
C42 C40 C41 120.9(9) 3_776
C42 C40 C43 141.4(16) 3_776
C43 C40 S1' 22.6(13) .
C43' C41 C40 98.6(15) .
C43' C41 C42 140.3(16) .
C43' C41 S1 23.3(12) .
C40 C41 C42 121.1(9) .
C40 C41 S1 121.9(8) .
C42 C41 S1 117.0(9) .
C40 C42 C41 118.0(10) 3_776
C40 C42 H42 121.0 3_776
C41 C42 H42 121.0 .
C39 C43 C40 128(3) .
C39 C43 H43 116.1 .
C40 C43 H43 116.1 .
C39 S1 C41 83.0(5) .

loop_
_geom_bond_atom_site_label_1
_geom_bond_atom_site_label_2
_geom_bond_distance
_geom_bond_site_symmetry_2
Ru1 P1 2.268(2) .
Ru1 P2 2.2694(18) .
Ru1 C1 2.281(7) .
Ru1 C2 2.267(7) .
Ru1 C3 2.259(7) .
Ru1 C4 2.236(7) .
Ru1 C5 2.279(7) .
Ru1 C37 1.986(8) .
C43' H43' 0.9300 .
C43' C39 1.29(2) .
C43' C41 1.37(2) .
S1' C39 1.810(10) .
S1' C40 1.857(11) .
P1 C24 1.839(7) .
P1 C25 1.835(8) .
P1 C31 1.850(9) .
P2 C11 1.841(8) .
P2 C17 1.841(7) .
P2 C23 1.872(6) .
C1 C2 1.431(11) .
C1 C5 1.418(11) .
C1 C6 1.491(12) .
C2 C3 1.408(11) .
C2 C7 1.503(11) .
C3 C4 1.459(11) .
C3 C8 1.479(12) .
C4 C5 1.433(11) .
C4 C9 1.487(12) .
C5 C10 1.498(11) .
C6 H6A 0.9600 .
C6 H6B 0.9600 .
C6 H6C 0.9600 .
C7 H7A 0.9600 .
C7 H7B 0.9600 .
C7 H7C 0.9600 .
C8 H8A 0.9600 .
C8 H8B 0.9600 .
C8 H8C 0.9600 .
C9 H9A 0.9600 .
C9 H9B 0.9600 .
C9 H9C 0.9600 .
C10 H10A 0.9600 .
C10 H10B 0.9600 .
C10 H10C 0.9600 .
C11 C12 1.394(11) .
C11 C16 1.382(11) .
C12 H12 0.9300 .
C12 C13 1.388(11) .
C13 H13 0.9300 .
C13 C14 1.345(14) .
C14 H14 0.9300 .
C14 C15 1.378(15) .
C15 H15 0.9300 .
C15 C16 1.412(13) .
C16 H16 0.9300 .
C17 C18 1.377(10) .
C17 C22 1.394(10) .
C18 H18 0.9300 .
C18 C19 1.385(12) .
C19 H19 0.9300 .
C19 C20 1.366(13) .
C20 H20 0.9300 .
C20 C21 1.365(13) .
C21 H21 0.9300 .
C21 C22 1.364(12) .
C22 H22 0.9300 .
C23 H23A 0.9700 .
C23 H23B 0.9700 .
C23 C24 1.535(10) .
C24 H24A 0.9700 .
C24 H24B 0.9700 .
C25 C26 1.384(12) .
C25 C30 1.381(11) .
C26 H26 0.9300 .
C26 C27 1.414(13) .
C27 H27 0.9300 .
C27 C28 1.401(16) .
C28 H28 0.9300 .
C28 C29 1.335(16) .
C29 H29 0.9300 .
C29 C30 1.380(14) .
C30 H30 0.9300 .
C31 C32 1.358(13) .
C31 C36 1.352(13) .
C32 H32 0.9300 .
C32 C33 1.478(15) .
C33 H33 0.9300 .
C33 C34 1.303(17) .
C34 H34 0.9300 .
C34 C35 1.334(16) .
C35 H35 0.9300 .
C35 C36 1.425(14) .
C36 H36 0.9300 .
C37 C38 1.217(10) .
C38 C39 1.401(11) .
C39 C43 1.31(3) .
C39 S1 1.788(10) .
C40 C41 1.381(14) .
C40 C42 1.372(13) 3_776
C40 C43 1.39(2) .
C41 C42 1.396(13) .
C41 S1 1.839(11) .
C42 C40 1.372(13) 3_776
C42 H42 0.9300 .
C43 H43 0.9300 .
O1 O1 1.40(3) 3_656

loop_
_geom_torsion_atom_site_label_1
_geom_torsion_atom_site_label_2
_geom_torsion_atom_site_label_3
_geom_torsion_atom_site_label_4
_geom_torsion
_geom_torsion_site_symmetry_1
_geom_torsion_site_symmetry_4
Ru1 P1 C24 C23 -46.4(6) . .
Ru1 P1 C25 C26 -3.8(7) . .
Ru1 P1 C25 C30 174.5(6) . .
Ru1 P1 C31 C32 90.4(7) . .
Ru1 P1 C31 C36 -82.7(7) . .
Ru1 P2 C11 C12 -2.6(7) . .
Ru1 P2 C11 C16 179.0(6) . .
Ru1 P2 C17 C18 92.4(6) . .
Ru1 P2 C17 C22 -79.2(6) . .
Ru1 P2 C23 C24 -8.3(6) . .
Ru1 C1 C2 C3 -62.3(5) . .
Ru1 C1 C2 C7 126.6(7) . .
Ru1 C1 C5 C4 60.5(5) . .
Ru1 C1 C5 C10 -127.8(7) . .
Ru1 C2 C3 C4 -61.8(4) . .
Ru1 C2 C3 C8 121.6(7) . .
Ru1 C3 C4 C5 -65.2(5) . .
Ru1 C3 C4 C9 120.9(7) . .
Ru1 C4 C5 C1 -61.8(5) . .
Ru1 C4 C5 C10 126.3(7) . .
Ru1 C37 C38 C39 154(59) . .
C43' C39 C43 C40 -3.1(19) . .
C43' C39 S1 C41 -1(2) . .
C43' C41 C42 C40 -179.6(15) . 3_776
C43' C41 S1 C39 1(2) . .
S1' C39 C43 C40 171(4) . .
S1' C39 S1 C41 1.5(7) . .
S1' C40 C41 C43' 2.6(12) . .
S1' C40 C41 C42 -179.2(7) . .
S1' C40 C41 S1 4.1(11) . .
S1' C40 C43 C39 -171(4) . .
P1 Ru1 P2 C11 -134.5(3) . .
P1 Ru1 P2 C17 103.5(3) . .
P1 Ru1 P2 C23 -15.4(3) . .
P1 Ru1 C1 C2 -179.4(4) . .
P1 Ru1 C1 C5 64.0(5) . .
P1 Ru1 C1 C6 -59.1(9) . .
P1 Ru1 C2 C1 1.5(9) . .
P1 Ru1 C2 C3 119.7(7) . .
P1 Ru1 C2 C7 -121.4(8) . .
P1 Ru1 C3 C2 -143.9(4) . .
P1 Ru1 C3 C4 -27.2(7) . .
P1 Ru1 C3 C8 91.9(9) . .
P1 Ru1 C4 C3 165.2(4) . .
P1 Ru1 C4 C5 -80.0(5) . .
P1 Ru1 C4 C9 44.9(8) . .
P1 Ru1 C5 C1 -129.3(4) . .
P1 Ru1 C5 C4 112.1(4) . .
P1 Ru1 C5 C10 -6.6(8) . .
P1 Ru1 C37 C38 159(100) . .
P1 C25 C26 C27 177.5(7) . .
P1 C25 C30 C29 -177.5(7) . .
P1 C31 C32 C33 -173.8(8) . .
P1 C31 C36 C35 173.3(8) . .
P2 Ru1 P1 C24 32.6(3) . .
P2 Ru1 P1 C25 -84.3(3) . .
P2 Ru1 P1 C31 152.0(4) . .
P2 Ru1 C1 C2 -86.0(5) . .
P2 Ru1 C1 C5 157.4(4) . .
P2 Ru1 C1 C6 34.3(9) . .
P2 Ru1 C2 C1 104.7(4) . .
P2 Ru1 C2 C3 -137.1(4) . .
P2 Ru1 C2 C7 -18.2(9) . .
P2 Ru1 C3 C2 56.2(5) . .
P2 Ru1 C3 C4 172.9(4) . .
P2 Ru1 C3 C8 -68.1(9) . .
P2 Ru1 C4 C3 -21.1(11) . .
P2 Ru1 C4 C5 93.7(9) . .
P2 Ru1 C4 C9 -141.4(7) . .
P2 Ru1 C5 C1 -35.4(6) . .
P2 Ru1 C5 C4 -154.0(4) . .
P2 Ru1 C5 C10 87.3(8) . .
P2 Ru1 C37 C38 76(70) . .
P2 C11 C12 C13 -179.8(7) . .
P2 C11 C16 C15 178.5(8) . .
P2 C17 C18 C19 -170.6(6) . .
P2 C17 C22 C21 170.5(6) . .
P2 C23 C24 P1 33.6(7) . .
C1 Ru1 P1 C24 140.5(4) . .
C1 Ru1 P1 C25 23.5(4) . .
C1 Ru1 P1 C31 -100.1(4) . .
C1 Ru1 P2 C11 103.2(4) . .
C1 Ru1 P2 C17 -18.7(3) . .
C1 Ru1 P2 C23 -137.7(4) . .
C1 Ru1 C2 C3 118.3(7) . .
C1 Ru1 C2 C7 -122.9(11) . .
C1 Ru1 C3 C2 -36.8(4) . .
C1 Ru1 C3 C4 79.8(5) . .
C1 Ru1 C3 C8 -161.1(10) . .
C1 Ru1 C4 C3 -78.7(5) . .
C1 Ru1 C4 C5 36.1(4) . .
C1 Ru1 C4 C9 161.0(9) . .
C1 Ru1 C5 C4 -118.6(7) . .
C1 Ru1 C5 C10 122.7(10) . .
C1 Ru1 C37 C38 -48(71) . .
C1 C2 C3 Ru1 62.7(5) . .
C1 C2 C3 C4 0.9(7) . .
C1 C2 C3 C8 -175.7(7) . .
C2 Ru1 P1 C24 139.4(7) . .
C2 Ru1 P1 C25 22.5(7) . .
C2 Ru1 P1 C31 -101.2(7) . .
C2 Ru1 P2 C11 65.6(4) . .
C2 Ru1 P2 C17 -56.4(3) . .
C2 Ru1 P2 C23 -175.3(4) . .
C2 Ru1 C1 C5 -116.6(7) . .
C2 Ru1 C1 C6 120.3(10) . .
C2 Ru1 C3 C4 116.7(7) . .
C2 Ru1 C3 C8 -124.3(11) . .
C2 Ru1 C4 C3 -36.9(4) . .
C2 Ru1 C4 C5 78.0(5) . .
C2 Ru1 C4 C9 -157.2(9) . .
C2 Ru1 C5 C1 37.8(5) . .
C2 Ru1 C5 C4 -80.9(5) . .
C2 Ru1 C5 C10 160.4(9) . .
C2 Ru1 C37 C38 -27(70) . .
C2 C1 C5 Ru1 -62.6(4) . .
C2 C1 C5 C4 -2.1(7) . .
C2 C1 C5 C10 169.6(6) . .
C2 C3 C4 Ru1 63.1(5) . .
C2 C3 C4 C5 -2.2(7) . .
C2 C3 C4 C9 -176.0(7) . .
C3 Ru1 P1 C24 -131.3(5) . .
C3 Ru1 P1 C25 111.8(5) . .
C3 Ru1 P1 C31 -11.9(6) . .
C3 Ru1 P2 C11 35.3(4) . .
C3 Ru1 P2 C17 -86.7(4) . .
C3 Ru1 P2 C23 154.4(4) . .
C3 Ru1 C1 C2 36.4(4) . .
C3 Ru1 C1 C5 -80.2(5) . .
C3 Ru1 C1 C6 156.7(9) . .
C3 Ru1 C2 C1 -118.3(7) . .
C3 Ru1 C2 C7 118.9(11) . .
C3 Ru1 C4 C5 114.8(7) . .
C3 Ru1 C4 C9 -120.3(10) . .
C3 Ru1 C5 C1 79.3(5) . .
C3 Ru1 C5 C4 -39.3(5) . .
C3 Ru1 C5 C10 -158.0(9) . .
C3 Ru1 C37 C38 -51(70) . .
C3 C4 C5 Ru1 64.4(4) . .
C3 C4 C5 C1 2.6(7) . .
C3 C4 C5 C10 -169.3(6) . .
C4 Ru1 P1 C24 -149.1(4) . .
C4 Ru1 P1 C25 94.0(4) . .
C4 Ru1 P1 C31 -29.7(4) . .
C4 Ru1 P2 C11 51.4(9) . .
C4 Ru1 P2 C17 -70.6(8) . .
C4 Ru1 P2 C23 170.5(8) . .
C4 Ru1 C1 C2 79.7(5) . .
C4 Ru1 C1 C5 -36.8(5) . .
C4 Ru1 C1 C6 -160.0(9) . .
C4 Ru1 C2 C1 -79.7(5) . .
C4 Ru1 C2 C3 38.5(5) . .
C4 Ru1 C2 C7 157.4(10) . .
C4 Ru1 C3 C2 -116.7(7) . .
C4 Ru1 C3 C8 119.1(11) . .
C4 Ru1 C5 C1 118.6(7) . .
C4 Ru1 C5 C10 -118.7(10) . .
C4 Ru1 C37 C38 -89(70) . .
C5 Ru1 P1 C24 173.5(4) . .
C5 Ru1 P1 C25 56.6(4) . .
C5 Ru1 P1 C31 -67.1(4) . .
C5 Ru1 P2 C11 124.5(4) . .
C5 Ru1 P2 C17 2.5(4) . .
C5 Ru1 P2 C23 -116.4(4) . .
C5 Ru1 C1 C2 116.6(7) . .
C5 Ru1 C1 C6 -123.1(10) . .
C5 Ru1 C2 C1 -37.3(4) . .
C5 Ru1 C2 C3 81.0(5) . .
C5 Ru1 C2 C7 -160.2(10) . .
C5 Ru1 C3 C2 -78.3(5) . .
C5 Ru1 C3 C4 38.4(5) . .
C5 Ru1 C3 C8 157.4(10) . .
C5 Ru1 C4 C3 -114.8(7) . .
C5 Ru1 C4 C9 124.9(10) . .
C5 Ru1 C37 C38 -101(70) . .
C5 C1 C2 Ru1 63.0(4) . .
C5 C1 C2 C3 0.7(7) . .
C5 C1 C2 C7 -170.4(7) . .
C6 C1 C2 Ru1 -125.1(7) . .
C6 C1 C2 C3 172.6(7) . .
C6 C1 C2 C7 1.5(11) . .
C6 C1 C5 Ru1 125.7(7) . .
C6 C1 C5 C4 -173.8(7) . .
C6 C1 C5 C10 -2.1(11) . .
C7 C2 C3 Ru1 -125.9(7) . .
C7 C2 C3 C4 172.3(6) . .
C7 C2 C3 C8 -4.3(11) . .
C8 C3 C4 Ru1 -120.2(7) . .
C8 C3 C4 C5 174.6(7) . .
C8 C3 C4 C9 0.8(11) . .
C9 C4 C5 Ru1 -122.0(8) . .
C9 C4 C5 C1 176.2(7) . .
C9 C4 C5 C10 4.3(12) . .
C11 P2 C17 C18 -39.1(7) . .
C11 P2 C17 C22 149.3(6) . .
C11 P2 C23 C24 120.8(6) . .
C11 C12 C13 C14 1.1(15) . .
C12 C11 C16 C15 0.1(14) . .
C12 C13 C14 C15 0.5(17) . .
C13 C14 C15 C16 -1.8(18) . .
C14 C15 C16 C11 1.5(17) . .
C16 C11 C12 C13 -1.4(12) . .
C17 P2 C11 C12 126.6(6) . .
C17 P2 C11 C16 -51.8(8) . .
C17 P2 C23 C24 -134.2(6) . .
C17 C18 C19 C20 0.2(13) . .
C18 C17 C22 C21 -1.3(11) . .
C18 C19 C20 C21 -1.4(14) . .
C19 C20 C21 C22 1.3(14) . .
C20 C21 C22 C17 0.1(13) . .
C22 C17 C18 C19 1.2(12) . .
C23 P2 C11 C12 -125.7(6) . .
C23 P2 C11 C16 55.9(8) . .
C23 P2 C17 C18 -145.4(6) . .
C23 P2 C17 C22 43.1(6) . .
C24 P1 C25 C26 -124.5(6) . .
C24 P1 C25 C30 53.9(7) . .
C24 P1 C31 C32 -148.8(7) . .
C24 P1 C31 C36 38.1(8) . .
C25 P1 C24 C23 83.5(6) . .
C25 P1 C31 C32 -44.0(8) . .
C25 P1 C31 C36 142.9(7) . .
C25 C26 C27 C28 1.0(13) . .
C26 C25 C30 C29 0.9(13) . .
C26 C27 C28 C29 -0.9(16) . .
C27 C28 C29 C30 0.8(18) . .
C28 C29 C30 C25 -0.8(16) . .
C30 C25 C26 C27 -1.0(12) . .
C31 P1 C24 C23 -171.9(5) . .
C31 P1 C25 C26 126.7(7) . .
C31 P1 C25 C30 -55.0(7) . .
C31 C32 C33 C34 2.5(17) . .
C32 C31 C36 C35 0.3(14) . .
C32 C33 C34 C35 -4(2) . .
C33 C34 C35 C36 4(2) . .
C34 C35 C36 C31 -2.0(17) . .
C36 C31 C32 C33 -0.6(14) . .
C37 Ru1 P1 C24 -54.3(3) . .
C37 Ru1 P1 C25 -171.2(4) . .
C37 Ru1 P1 C31 65.1(4) . .
C37 Ru1 P2 C11 -51.7(4) . .
C37 Ru1 P2 C17 -173.7(3) . .
C37 Ru1 P2 C23 67.4(4) . .
C37 Ru1 C1 C2 32.4(8) . .
C37 Ru1 C1 C5 -84.2(8) . .
C37 Ru1 C1 C6 152.7(8) . .
C37 Ru1 C2 C1 -163.2(5) . .
C37 Ru1 C2 C3 -44.9(5) . .
C37 Ru1 C2 C7 74.0(10) . .
C37 Ru1 C3 C2 141.2(5) . .
C37 Ru1 C3 C4 -102.1(5) . .
C37 Ru1 C3 C8 16.9(9) . .
C37 Ru1 C4 C3 80.4(5) . .
C37 Ru1 C4 C5 -164.8(5) . .
C37 Ru1 C4 C9 -39.9(8) . .
C37 Ru1 C5 C1 139.4(5) . .
C37 Ru1 C5 C4 20.8(6) . .
C37 Ru1 C5 C10 -97.9(9) . .
C37 C38 C39 C43' -2(20) . .
C37 C38 C39 S1' 176(100) . .
C37 C38 C39 C43 171(19) . .
C37 C38 C39 S1 -2(20) . .
C38 C39 C43 C40 -178.4(11) . .
C38 C39 S1 C41 178.8(6) . .
C39 C43' C41 C40 -2(2) . .
C39 C43' C41 C42 -179.6(13) . .
C39 C43' C41 S1 -179(4) . .
C39 S1' C40 C41 -2.3(8) . .
C39 S1' C40 C42 -178.2(7) . 3_776
C39 S1' C40 C43 5(2) . .
C40 S1' C39 C43' 0.9(10) . .
C40 S1' C39 C38 -177.3(6) . .
C40 S1' C39 C43 -5(2) . .
C40 S1' C39 S1 0.0(7) . .
C40 C41 C42 C40 3.3(14) . 3_776
C40 C41 S1 C39 -3.0(8) . .
C41 C43' C39 S1' 0(2) . .
C41 C43' C39 C38 178.1(11) . .
C41 C43' C39 C43 3(2) . .
C41 C43' C39 S1 179(4) . .
C41 C40 C43 C39 2(2) . .
C42 C40 C41 C43' 178.5(11) 3_776 .
C42 C40 C41 C42 -3.4(15) 3_776 .
C42 C40 C41 S1 179.9(7) 3_776 .
C42 C40 C43 C39 -175.8(12) 3_776 .
C42 C41 S1 C39 -179.9(7) . .
C43 C39 S1 C41 3.7(10) . .
C43 C40 C41 C43' -0.2(13) . .
C43 C40 C41 C42 177.9(11) . .
C43 C40 C41 S1 1.2(12) . .
S1 C39 C43 C40 -5(2) . .
S1 C41 C42 C40 -179.9(7) . 3_776
